data_1553630
loop_
_publ_author_name
'Cheung, Kwan Yin'
'Yang, Shuaijun'
'Miao, Qian'

_publ_section_title
;
 From tetrabenzoheptafulvalene to sp2 carbon nano-rings
;
_journal_issue 5
_journal_name_full 'Organic Chemistry Frontiers'
_journal_page_first 699
_journal_paper_doi 10.1039/C6QO00828C
_journal_volume 4
_journal_year 2017
_chemical_formula_sum 'C51 H30 Cl2 O'
_chemical_formula_weight 729.65
_space_group_crystal_system monoclinic
_space_group_IT_number 14
_space_group_name_Hall '-P 2yn'
_space_group_name_H-M_alt 'P 1 21/n 1'
_atom_sites_solution_hydrogens geom
_audit_creation_method SHELXL-2014/6
_audit_update_record
;
2016-12-19 deposited with the CCDC.
2017-01-13 downloaded from the CCDC.
;
_cell_angle_alpha 90
_cell_angle_beta 111.5622(16)
_cell_angle_gamma 90
_cell_formula_units_Z 4
_cell_length_a 12.3541(3)
_cell_length_b 20.5251(6)
_cell_length_c 15.5930(4)
_cell_measurement_reflns_used 140
_cell_measurement_temperature 296(2)
_cell_measurement_theta_max 15
_cell_measurement_theta_min 15
_cell_volume 3677.21(17)
_computing_cell_refinement 'BRUKER KAPPA APEXII DUO DIFFRACTOMETER'
_computing_data_collection 'BRUKER KAPPA APEXII DUO DIFFRACTOMETER'
_computing_data_reduction 'BRUKER KAPPA APEXII DUO DIFFRACTOMETER'
_computing_molecular_graphics 'BRUKER SHELXTL'
_computing_publication_material 'BRUKER SHELXTL'
_computing_structure_refinement 'SHELXL-2014/6 (Sheldrick, 2014)'
_diffrn_ambient_temperature 296(2)
_diffrn_measured_fraction_theta_full 0.999
_diffrn_measured_fraction_theta_max 0.999
_diffrn_measurement_device_type 'BRUKER KAPPA APEXII DUO DIFFRACTOMETER'
_diffrn_measurement_method 'PHI & OMEGA SCAN'
_diffrn_radiation_type MoK\a
_diffrn_radiation_wavelength 0.71073
_diffrn_reflns_av_R_equivalents 0.0723
_diffrn_reflns_av_unetI/netI 0.0636
_diffrn_reflns_Laue_measured_fraction_full 0.999
_diffrn_reflns_Laue_measured_fraction_max 0.999
_diffrn_reflns_limit_h_max 14
_diffrn_reflns_limit_h_min -14
_diffrn_reflns_limit_k_max 23
_diffrn_reflns_limit_k_min -24
_diffrn_reflns_limit_l_max 18
_diffrn_reflns_limit_l_min -18
_diffrn_reflns_number 30512
_diffrn_reflns_point_group_measured_fraction_full 0.999
_diffrn_reflns_point_group_measured_fraction_max 0.999
_diffrn_reflns_theta_full 25.242
_diffrn_reflns_theta_max 25.248
_diffrn_reflns_theta_min 1.984
_exptl_absorpt_coefficient_mu 0.217
_exptl_absorpt_correction_T_max 0.7456
_exptl_absorpt_correction_T_min 0.6339
_exptl_absorpt_correction_type multi-scan
_exptl_crystal_colour colourless
_exptl_crystal_density_diffrn 1.318
_exptl_crystal_description block
_exptl_crystal_F_000 1512
_exptl_crystal_size_max 0.400
_exptl_crystal_size_mid 0.300
_exptl_crystal_size_min 0.200
_refine_diff_density_max 0.709
_refine_diff_density_min -0.604
_refine_diff_density_rms 0.053
_refine_ls_extinction_method none
_refine_ls_goodness_of_fit_ref 1.017
_refine_ls_hydrogen_treatment constr
_refine_ls_matrix_type full
_refine_ls_number_parameters 487
_refine_ls_number_reflns 6659
_refine_ls_number_restraints 0
_refine_ls_restrained_S_all 1.017
_refine_ls_R_factor_all 0.1194
_refine_ls_R_factor_gt 0.0675
_refine_ls_shift/su_max 0.002
_refine_ls_shift/su_mean 0.000
_refine_ls_structure_factor_coef Fsqd
_refine_ls_weighting_details 'w=1/[\s^2^(Fo^2^)+(0.0930P)^2^+2.9082P] where P=(Fo^2^+2Fc^2^)/3'
_refine_ls_weighting_scheme calc
_refine_ls_wR_factor_gt 0.1717
_refine_ls_wR_factor_ref 0.2047
_reflns_Friedel_coverage 0.000
_reflns_number_gt 4058
_reflns_number_total 6659
_reflns_threshold_expression 'I > 2\s(I)'
_cod_data_source_file c6qo00828c2.cif
_cod_data_source_block epoxide-nanoring-heptagon-octagon
_cod_original_sg_symbol_H-M 'P 21/n'
_cod_database_code 1553630
_shelx_space_group_comment
;
The symmetry employed for this shelxl refinement is uniquely defined
by the following loop, which should always be used as a source of
symmetry information in preference to the above space-group names.
They are only intended as comments.
;
_shelx_estimated_absorpt_t_min 0.918
_shelx_estimated_absorpt_t_max 0.958
_shelxl_version_number 2014/6

loop_
_space_group_symop_operation_xyz
'x, y, z'
'-x+1/2, y+1/2, -z+1/2'
'-x, -y, -z'
'x-1/2, -y-1/2, z-1/2'

loop_
_atom_site_label
_atom_site_type_symbol
_atom_site_fract_x
_atom_site_fract_y
_atom_site_fract_z
_atom_site_U_iso_or_equiv
_atom_site_adp_type
_atom_site_occupancy
_atom_site_site_symmetry_order
_atom_site_calc_flag
_atom_site_refinement_flags_posn
_atom_site_refinement_flags_adp
O1 O 1.05070(18) 0.18091(12) 0.62755(15) 0.0481(6) Uani 1 1 d . .
C1 C 0.9372(3) 0.15133(16) 0.5895(2) 0.0383(8) Uani 1 1 d . .
C2 C 0.8709(3) 0.17206(16) 0.4915(2) 0.0374(8) Uani 1 1 d . .
C3 C 0.9300(3) 0.20233(17) 0.4432(2) 0.0445(8) Uani 1 1 d . .
H3A H 1.0081 0.2128 0.4732 0.053 Uiso 1 1 calc R U
C4 C 0.8751(3) 0.21750(19) 0.3507(2) 0.0499(9) Uani 1 1 d . .
H4A H 0.9159 0.2385 0.3191 0.060 Uiso 1 1 calc R U
C5 C 0.7600(3) 0.20137(19) 0.3059(2) 0.0499(9) Uani 1 1 d . .
H5A H 0.7230 0.2107 0.2435 0.060 Uiso 1 1 calc R U
C6 C 0.6994(3) 0.17143(17) 0.3535(2) 0.0431(8) Uani 1 1 d . .
H6A H 0.6214 0.1610 0.3227 0.052 Uiso 1 1 calc R U
C7 C 0.7526(3) 0.15645(15) 0.4470(2) 0.0367(7) Uani 1 1 d . .
C8 C 0.6826(3) 0.12848(15) 0.4973(2) 0.0360(7) Uani 1 1 d . .
C9 C 0.5751(3) 0.15656(16) 0.4837(2) 0.0385(8) Uani 1 1 d . .
H9A H 0.5465 0.1885 0.4387 0.046 Uiso 1 1 calc R U
C10 C 0.5085(3) 0.13829(15) 0.5353(2) 0.0369(7) Uani 1 1 d . .
C11 C 0.5451(3) 0.08535(16) 0.5959(2) 0.0392(8) Uani 1 1 d . .
C12 C 0.6476(3) 0.05455(16) 0.6039(2) 0.0402(8) Uani 1 1 d . .
H12A H 0.6693 0.0176 0.6409 0.048 Uiso 1 1 calc R U
C13 C 0.7203(3) 0.07618(15) 0.5593(2) 0.0365(7) Uani 1 1 d . .
C14 C 0.8340(3) 0.04371(16) 0.5799(2) 0.0406(8) Uani 1 1 d . .
C15 C 0.8382(3) -0.02422(18) 0.5820(2) 0.0527(9) Uani 1 1 d . .
H15A H 0.7696 -0.0477 0.5689 0.063 Uiso 1 1 calc R U
C16 C 0.9416(4) -0.0573(2) 0.6031(3) 0.0640(11) Uani 1 1 d . .
H16A H 0.9428 -0.1026 0.6044 0.077 Uiso 1 1 calc R U
C17 C 1.0431(4) -0.0229(2) 0.6223(3) 0.0645(12) Uani 1 1 d . .
H17A H 1.1130 -0.0451 0.6358 0.077 Uiso 1 1 calc R U
C18 C 1.0428(3) 0.0443(2) 0.6217(2) 0.0526(10) Uani 1 1 d . .
H18A H 1.1123 0.0670 0.6356 0.063 Uiso 1 1 calc R U
C19 C 0.9379(3) 0.07831(17) 0.6002(2) 0.0400(8) Uani 1 1 d . .
C20 C 0.4161(3) 0.18405(16) 0.5380(2) 0.0400(8) Uani 1 1 d . .
C21 C 0.3104(3) 0.19147(18) 0.4653(2) 0.0482(9) Uani 1 1 d . .
H21A H 0.2907 0.1635 0.4149 0.058 Uiso 1 1 calc R U
C22 C 0.2343(3) 0.2403(2) 0.4676(3) 0.0587(11) Uani 1 1 d . .
H22A H 0.1634 0.2449 0.4188 0.070 Uiso 1 1 calc R U
C23 C 0.2630(3) 0.2817(2) 0.5414(3) 0.0608(11) Uani 1 1 d . .
H23A H 0.2112 0.3143 0.5426 0.073 Uiso 1 1 calc R U
C24 C 0.3684(3) 0.27555(19) 0.6140(3) 0.0532(10) Uani 1 1 d . .
H24A H 0.3874 0.3043 0.6635 0.064 Uiso 1 1 calc R U
C25 C 0.4460(3) 0.22699(17) 0.6137(2) 0.0420(8) Uani 1 1 d . .
C26 C 0.5674(3) 0.22149(17) 0.6838(2) 0.0411(8) Uani 1 1 d . .
C27 C 0.6511(3) 0.26349(16) 0.6752(2) 0.0419(8) Uani 1 1 d . .
H27A H 0.6266 0.3015 0.6411 0.050 Uiso 1 1 calc R U
C28 C 0.7698(3) 0.25113(15) 0.7154(2) 0.0375(8) Uani 1 1 d . .
C29 C 0.8071(3) 0.19675(16) 0.7737(2) 0.0381(8) Uani 1 1 d . .
C30 C 0.7232(3) 0.15804(16) 0.7887(2) 0.0414(8) Uani 1 1 d . .
H30A H 0.7476 0.1243 0.8313 0.050 Uiso 1 1 calc R U
C31 C 0.6047(3) 0.16786(16) 0.7428(2) 0.0405(8) Uani 1 1 d . .
C32 C 0.5215(3) 0.11487(17) 0.7407(2) 0.0430(8) Uani 1 1 d . .
C33 C 0.4767(3) 0.10478(19) 0.8100(3) 0.0553(10) Uani 1 1 d . .
H33A H 0.4969 0.1327 0.8604 0.066 Uiso 1 1 calc R U
C34 C 0.4019(4) 0.0530(2) 0.8034(3) 0.0637(11) Uani 1 1 d . .
H34A H 0.3718 0.0465 0.8493 0.076 Uiso 1 1 calc R U
C35 C 0.3720(3) 0.0111(2) 0.7294(3) 0.0607(11) Uani 1 1 d . .
H35A H 0.3219 -0.0236 0.7256 0.073 Uiso 1 1 calc R U
C36 C 0.4163(3) 0.02028(18) 0.6606(3) 0.0522(9) Uani 1 1 d . .
H36A H 0.3965 -0.0085 0.6111 0.063 Uiso 1 1 calc R U
C37 C 0.4901(3) 0.07214(16) 0.6650(2) 0.0412(8) Uani 1 1 d . .
C38 C 0.8490(3) 0.29410(16) 0.6888(2) 0.0416(8) Uani 1 1 d . .
C39 C 0.8311(3) 0.36129(17) 0.6863(2) 0.0523(10) Uani 1 1 d . .
H39A H 0.7766 0.3783 0.7084 0.063 Uiso 1 1 calc R U
C40 C 0.8927(4) 0.40299(19) 0.6519(3) 0.0620(11) Uani 1 1 d . .
H40A H 0.8809 0.4477 0.6520 0.074 Uiso 1 1 calc R U
C41 C 0.9722(3) 0.3779(2) 0.6173(3) 0.0591(11) Uani 1 1 d . .
H41A H 1.0118 0.4056 0.5917 0.071 Uiso 1 1 calc R U
C42 C 0.9923(3) 0.31207(18) 0.6207(2) 0.0498(9) Uani 1 1 d . .
H42A H 1.0466 0.2958 0.5978 0.060 Uiso 1 1 calc R U
C43 C 0.9340(3) 0.26879(16) 0.6574(2) 0.0393(8) Uani 1 1 d . .
C44 C 0.9683(3) 0.19850(16) 0.6696(2) 0.0389(8) Uani 1 1 d . .
C45 C 1.0063(3) 0.17607(15) 0.7687(2) 0.0383(8) Uani 1 1 d . .
C46 C 0.9319(3) 0.17851(16) 0.8176(2) 0.0405(8) Uani 1 1 d . .
C47 C 0.9771(3) 0.16112(18) 0.9108(2) 0.0515(9) Uani 1 1 d . .
H47A H 0.9284 0.1615 0.9442 0.062 Uiso 1 1 calc R U
C48 C 1.0909(3) 0.14357(19) 0.9538(2) 0.0581(11) Uani 1 1 d . .
H48A H 1.1189 0.1325 1.0160 0.070 Uiso 1 1 calc R U
C49 C 1.1640(3) 0.14227(19) 0.9056(2) 0.0579(11) Uani 1 1 d . .
H49A H 1.2418 0.1310 0.9354 0.069 Uiso 1 1 calc R U
C50 C 1.1227(3) 0.15753(17) 0.8134(2) 0.0487(9) Uani 1 1 d . .
H50A H 1.1721 0.1555 0.7806 0.058 Uiso 1 1 calc R U
C51 C 0.4743(16) 0.4923(4) 0.6538(7) 0.272(9) Uani 1 1 d . .
H51A H 0.4773 0.5383 0.6407 0.326 Uiso 1 1 calc R U
H51B H 0.4827 0.4883 0.7180 0.326 Uiso 1 1 calc R U
Cl1 Cl 0.5705(6) 0.4609(3) 0.6422(3) 0.484(6) Uani 1 1 d . .
Cl2 Cl 0.3278(6) 0.46045(16) 0.5805(5) 0.383(3) Uani 1 1 d . .

loop_
_atom_site_aniso_label
_atom_site_aniso_U_11
_atom_site_aniso_U_22
_atom_site_aniso_U_33
_atom_site_aniso_U_23
_atom_site_aniso_U_13
_atom_site_aniso_U_12
O1 0.0315(12) 0.0662(16) 0.0426(13) 0.0023(11) 0.0090(10) -0.0008(11)
C1 0.0319(17) 0.045(2) 0.0342(16) -0.0020(14) 0.0082(13) -0.0002(14)
C2 0.0357(18) 0.0434(19) 0.0323(16) -0.0010(14) 0.0118(13) 0.0045(14)
C3 0.0401(19) 0.054(2) 0.0385(18) -0.0024(16) 0.0130(15) 0.0001(16)
C4 0.051(2) 0.063(3) 0.0397(19) 0.0034(17) 0.0214(16) 0.0015(18)
C5 0.049(2) 0.069(3) 0.0316(17) 0.0068(17) 0.0142(15) 0.0081(18)
C6 0.0377(18) 0.055(2) 0.0320(17) 0.0021(15) 0.0078(14) 0.0070(16)
C7 0.0378(18) 0.0404(18) 0.0301(16) -0.0021(13) 0.0102(13) 0.0043(14)
C8 0.0372(18) 0.0382(18) 0.0284(15) -0.0040(13) 0.0072(13) 0.0010(14)
C9 0.0387(19) 0.0437(19) 0.0304(16) 0.0029(14) 0.0097(13) 0.0018(15)
C10 0.0341(17) 0.0372(18) 0.0353(16) -0.0017(14) 0.0079(13) -0.0021(14)
C11 0.0371(18) 0.0384(19) 0.0367(17) -0.0029(14) 0.0073(13) -0.0046(15)
C12 0.0435(19) 0.0328(18) 0.0392(18) 0.0012(14) 0.0092(14) 0.0005(15)
C13 0.0383(18) 0.0357(18) 0.0312(16) -0.0064(13) 0.0077(13) 0.0013(14)
C14 0.045(2) 0.040(2) 0.0326(17) -0.0023(14) 0.0102(14) 0.0112(15)
C15 0.058(2) 0.042(2) 0.056(2) -0.0034(17) 0.0185(18) 0.0079(18)
C16 0.070(3) 0.049(2) 0.071(3) -0.002(2) 0.023(2) 0.019(2)
C17 0.059(3) 0.068(3) 0.062(2) 0.001(2) 0.016(2) 0.031(2)
C18 0.045(2) 0.065(3) 0.042(2) 0.0011(17) 0.0101(16) 0.0139(18)
C19 0.0425(19) 0.048(2) 0.0271(15) -0.0003(14) 0.0097(13) 0.0095(16)
C20 0.0312(17) 0.043(2) 0.0466(19) 0.0088(15) 0.0150(14) -0.0009(14)
C21 0.0344(19) 0.058(2) 0.050(2) 0.0158(17) 0.0129(15) -0.0031(17)
C22 0.0307(19) 0.080(3) 0.066(3) 0.032(2) 0.0189(17) 0.0069(19)
C23 0.048(2) 0.071(3) 0.076(3) 0.028(2) 0.038(2) 0.022(2)
C24 0.056(2) 0.057(2) 0.059(2) 0.0154(18) 0.0362(19) 0.0149(19)
C25 0.0392(19) 0.045(2) 0.0467(19) 0.0083(16) 0.0220(15) 0.0034(15)
C26 0.0413(19) 0.047(2) 0.0354(17) -0.0020(15) 0.0143(14) 0.0015(15)
C27 0.046(2) 0.0352(19) 0.0412(18) 0.0004(14) 0.0125(15) 0.0007(15)
C28 0.0419(19) 0.0336(18) 0.0333(16) -0.0035(13) 0.0094(13) -0.0029(14)
C29 0.0412(18) 0.0400(19) 0.0294(16) -0.0063(14) 0.0087(13) -0.0040(15)
C30 0.052(2) 0.0398(19) 0.0295(16) 0.0010(14) 0.0113(14) 0.0014(16)
C31 0.048(2) 0.040(2) 0.0354(17) -0.0017(14) 0.0174(15) -0.0044(15)
C32 0.0422(19) 0.047(2) 0.0428(19) 0.0081(16) 0.0185(15) 0.0019(15)
C33 0.066(3) 0.053(2) 0.057(2) 0.0070(18) 0.034(2) 0.0052(19)
C34 0.065(3) 0.066(3) 0.077(3) 0.018(2) 0.045(2) 0.005(2)
C35 0.050(2) 0.058(3) 0.073(3) 0.017(2) 0.022(2) -0.0053(19)
C36 0.045(2) 0.051(2) 0.053(2) 0.0064(17) 0.0086(17) -0.0062(17)
C37 0.0350(18) 0.044(2) 0.0413(18) 0.0086(15) 0.0099(14) 0.0006(15)
C38 0.0409(19) 0.040(2) 0.0336(17) -0.0013(14) 0.0012(14) -0.0047(15)
C39 0.049(2) 0.039(2) 0.058(2) 0.0010(17) 0.0069(17) -0.0063(17)
C40 0.063(3) 0.040(2) 0.068(3) 0.0055(19) 0.006(2) -0.0103(19)
C41 0.056(2) 0.058(3) 0.056(2) 0.0091(19) 0.0118(19) -0.022(2)
C42 0.044(2) 0.055(2) 0.0411(19) 0.0039(16) 0.0041(15) -0.0119(17)
C43 0.0348(18) 0.044(2) 0.0304(16) -0.0002(14) 0.0023(13) -0.0096(15)
C44 0.0330(17) 0.045(2) 0.0341(16) -0.0004(14) 0.0068(13) -0.0007(14)
C45 0.0376(18) 0.0366(18) 0.0326(16) -0.0020(13) 0.0033(14) -0.0027(14)
C46 0.046(2) 0.0382(19) 0.0288(16) -0.0038(13) 0.0042(14) -0.0014(15)
C47 0.060(2) 0.055(2) 0.0337(18) -0.0016(16) 0.0105(16) 0.0077(18)
C48 0.065(3) 0.068(3) 0.0280(17) 0.0022(17) 0.0005(17) 0.013(2)
C49 0.049(2) 0.062(3) 0.043(2) 0.0002(18) -0.0053(17) 0.0086(19)
C50 0.041(2) 0.053(2) 0.0424(19) 0.0002(16) 0.0032(15) 0.0012(16)
C51 0.61(3) 0.082(6) 0.137(8) 0.007(5) 0.157(12) 0.074(11)
Cl1 0.642(11) 0.495(9) 0.271(5) -0.075(5) 0.115(6) 0.414(8)
Cl2 0.578(9) 0.105(2) 0.517(9) -0.069(4) 0.259(8) -0.039(4)

loop_
_atom_type_symbol
_atom_type_description
_atom_type_scat_dispersion_real
_atom_type_scat_dispersion_imag
_atom_type_scat_source
C C 0.0033 0.0016 'International Tables Vol C Tables 4.2.6.8 and 6.1.1.4'
H H 0.0000 0.0000 'International Tables Vol C Tables 4.2.6.8 and 6.1.1.4'
O O 0.0106 0.0060 'International Tables Vol C Tables 4.2.6.8 and 6.1.1.4'
Cl Cl 0.1484 0.1585 'International Tables Vol C Tables 4.2.6.8 and 6.1.1.4'

loop_
_geom_angle_atom_site_label_1
_geom_angle_atom_site_label_2
_geom_angle_atom_site_label_3
_geom_angle
C1 O1 C44 63.32(19)
O1 C1 C2 112.5(3)
O1 C1 C19 114.1(3)
C2 C1 C19 111.8(3)
O1 C1 C44 58.46(19)
C2 C1 C44 122.3(3)
C19 C1 C44 123.7(3)
C3 C2 C7 119.8(3)
C3 C2 C1 118.9(3)
C7 C2 C1 121.1(3)
C2 C3 C4 121.1(3)
C5 C4 C3 119.6(3)
C4 C5 C6 120.0(3)
C5 C6 C7 121.3(3)
C6 C7 C2 118.1(3)
C6 C7 C8 119.7(3)
C2 C7 C8 122.1(3)
C9 C8 C13 118.5(3)
C9 C8 C7 118.0(3)
C13 C8 C7 123.4(3)
C8 C9 C10 122.2(3)
C9 C10 C11 119.0(3)
C9 C10 C20 117.8(3)
C11 C10 C20 122.0(3)
C12 C11 C10 118.3(3)
C12 C11 C37 119.8(3)
C10 C11 C37 120.5(3)
C11 C12 C13 123.1(3)
C12 C13 C8 118.3(3)
C12 C13 C14 118.9(3)
C8 C13 C14 122.8(3)
C15 C14 C19 118.7(3)
C15 C14 C13 118.6(3)
C19 C14 C13 122.7(3)
C16 C15 C14 121.4(4)
C17 C16 C15 119.5(4)
C16 C17 C18 120.9(4)
C17 C18 C19 120.0(4)
C14 C19 C18 119.5(3)
C14 C19 C1 120.9(3)
C18 C19 C1 119.3(3)
C21 C20 C25 119.6(3)
C21 C20 C10 123.1(3)
C25 C20 C10 116.8(3)
C22 C21 C20 120.2(4)
C23 C22 C21 120.2(3)
C22 C23 C24 120.5(4)
C23 C24 C25 120.5(4)
C24 C25 C20 119.0(3)
C24 C25 C26 124.0(3)
C20 C25 C26 116.6(3)
C27 C26 C31 118.3(3)
C27 C26 C25 117.6(3)
C31 C26 C25 122.5(3)
C26 C27 C28 122.8(3)
C27 C28 C29 118.5(3)
C27 C28 C38 117.4(3)
C29 C28 C38 124.0(3)
C30 C29 C28 118.3(3)
C30 C29 C46 119.3(3)
C28 C29 C46 122.4(3)
C31 C30 C29 122.6(3)
C30 C31 C26 118.9(3)
C30 C31 C32 119.6(3)
C26 C31 C32 120.1(3)
C33 C32 C37 119.4(3)
C33 C32 C31 123.9(3)
C37 C32 C31 116.7(3)
C34 C33 C32 119.9(4)
C35 C34 C33 120.5(4)
C34 C35 C36 120.2(4)
C35 C36 C37 120.4(4)
C36 C37 C32 119.6(3)
C36 C37 C11 124.6(3)
C32 C37 C11 115.7(3)
C39 C38 C43 119.0(3)
C39 C38 C28 118.8(3)
C43 C38 C28 121.9(3)
C40 C39 C38 121.4(4)
C39 C40 C41 119.6(4)
C42 C41 C40 119.8(4)
C41 C42 C43 122.1(4)
C42 C43 C38 118.1(3)
C42 C43 C44 120.2(3)
C38 C43 C44 121.5(3)
O1 C44 C43 113.4(3)
O1 C44 C45 112.4(2)
C43 C44 C45 113.0(3)
O1 C44 C1 58.23(19)
C43 C44 C1 122.5(3)
C45 C44 C1 122.5(3)
C46 C45 C50 120.0(3)
C46 C45 C44 121.9(3)
C50 C45 C44 117.9(3)
C45 C46 C47 117.9(3)
C45 C46 C29 122.5(3)
C47 C46 C29 119.6(3)
C48 C47 C46 121.6(4)
C47 C48 C49 120.1(3)
C48 C49 C50 120.2(3)
C49 C50 C45 120.1(4)
Cl1 C51 Cl2 115.5(6)

loop_
_geom_bond_atom_site_label_1
_geom_bond_atom_site_label_2
_geom_bond_distance
O1 C1 1.441(4)
O1 C44 1.444(4)
C1 C2 1.506(4)
C1 C19 1.508(5)
C1 C44 1.514(4)
C2 C3 1.374(4)
C2 C7 1.405(4)
C3 C4 1.385(5)
C4 C5 1.375(5)
C5 C6 1.377(5)
C6 C7 1.395(4)
C7 C8 1.480(4)
C8 C9 1.391(4)
C8 C13 1.406(4)
C9 C10 1.396(4)
C10 C11 1.401(4)
C10 C20 1.491(4)
C11 C12 1.379(4)
C11 C37 1.495(5)
C12 C13 1.396(4)
C13 C14 1.479(4)
C14 C15 1.395(5)
C14 C19 1.397(5)
C15 C16 1.375(5)
C16 C17 1.373(6)
C17 C18 1.378(6)
C18 C19 1.401(5)
C20 C21 1.387(4)
C20 C25 1.409(5)
C21 C22 1.384(5)
C22 C23 1.369(6)
C23 C24 1.383(5)
C24 C25 1.384(5)
C25 C26 1.501(4)
C26 C27 1.390(5)
C26 C31 1.400(5)
C27 C28 1.390(4)
C28 C29 1.406(4)
C28 C38 1.484(5)
C29 C30 1.393(4)
C29 C46 1.487(4)
C30 C31 1.387(4)
C31 C32 1.489(5)
C32 C33 1.399(5)
C32 C37 1.406(5)
C33 C34 1.387(5)
C34 C35 1.377(6)
C35 C36 1.385(5)
C36 C37 1.386(5)
C38 C39 1.395(5)
C38 C43 1.411(5)
C39 C40 1.378(5)
C40 C41 1.381(6)
C41 C42 1.372(5)
C42 C43 1.392(5)
C43 C44 1.496(5)
C44 C45 1.512(4)
C45 C46 1.395(5)
C45 C50 1.400(4)
C46 C47 1.397(4)
C47 C48 1.365(5)
C48 C49 1.371(5)
C49 C50 1.374(5)
C51 Cl1 1.421(15)
C51 Cl2 1.867(16)
